data_4326260
loop_
_publ_author_name
'Qiang Gao'
'Xiqu Wang'
'Allan J. Jacobson'

_publ_section_title
;
 Homochiral Frameworks Formed by Reactions of Lanthanide Ions with a
 Chiral Antimony Tartrate Secondary Building Unit
;
_journal_name_full 'Inorganic Chemistry'
_journal_page_first 9073
_journal_page_last 9082
_journal_paper_doi 10.1021/ic201274c
_journal_volume 50
_journal_year 2011
_chemical_absolute_configuration rm
_chemical_formula_sum 'C8 H16 Ce N O21 Sb2'
_chemical_formula_weight 845.84
_chemical_name_systematic
; 
 ? 
;
_space_group_IT_number 19
_symmetry_cell_setting orthorhombic
_symmetry_space_group_name_Hall 'P 2ac 2ab'
_symmetry_space_group_name_H-M 'P 21 21 21'
_atom_sites_solution_hydrogens geom
_atom_sites_solution_primary direct
_atom_sites_solution_secondary difmap
_audit_creation_method SHELXL-97
_cell_angle_alpha 90.00
_cell_angle_beta 90.00
_cell_angle_gamma 90.00
_cell_formula_units_Z 4
_cell_length_a 10.3057(3)
_cell_length_b 11.3715(4)
_cell_length_c 17.1293(6)
_cell_measurement_reflns_used 9977
_cell_measurement_temperature 296(2)
_cell_measurement_theta_max 28.3094
_cell_measurement_theta_min 2.3780
_cell_volume 2007.40(12)
_computing_cell_refinement Bruker-ApexII
_computing_data_collection Bruker-ApexII
_computing_data_reduction Bruker-ApexII
_computing_structure_refinement 'SHELXL-97 (Sheldrick, 1997)'
_computing_structure_solution 'SHELXS-97 (Sheldrick, 1990)'
_diffrn_ambient_temperature 296(2)
_diffrn_measured_fraction_theta_full 0.983
_diffrn_measured_fraction_theta_max 0.983
_diffrn_radiation_monochromator graphite
_diffrn_radiation_source 'fine-focus sealed tube'
_diffrn_radiation_type MoK\a
_diffrn_radiation_wavelength 0.71073
_diffrn_reflns_av_R_equivalents 0.0213
_diffrn_reflns_av_sigmaI/netI 0.0183
_diffrn_reflns_limit_h_max 13
_diffrn_reflns_limit_h_min -8
_diffrn_reflns_limit_k_max 14
_diffrn_reflns_limit_k_min -14
_diffrn_reflns_limit_l_max 22
_diffrn_reflns_limit_l_min -22
_diffrn_reflns_number 12724
_diffrn_reflns_theta_full 28.31
_diffrn_reflns_theta_max 28.31
_diffrn_reflns_theta_min 2.15
_exptl_absorpt_coefficient_mu 5.010
_exptl_absorpt_correction_T_max 0.645
_exptl_absorpt_correction_T_min 0.429
_exptl_absorpt_correction_type multi-scan
_exptl_absorpt_process_details 'Blessing, 1995'
_exptl_crystal_colour colorless
_exptl_crystal_density_diffrn 2.799
_exptl_crystal_description plate
_exptl_crystal_F_000 1596
_exptl_crystal_size_max 0.22
_exptl_crystal_size_mid 0.12
_exptl_crystal_size_min 0.06
_refine_diff_density_max 0.608
_refine_diff_density_min -1.275
_refine_diff_density_rms 0.174
_refine_ls_abs_structure_details 'Flack H D (1983), Acta Cryst. A39, 876-881'
_refine_ls_abs_structure_Flack -0.003(11)
_refine_ls_extinction_method none
_refine_ls_goodness_of_fit_ref 1.137
_refine_ls_hydrogen_treatment contrain
_refine_ls_matrix_type full
_refine_ls_number_parameters 298
_refine_ls_number_reflns 4804
_refine_ls_number_restraints 0
_refine_ls_restrained_S_all 1.137
_refine_ls_R_factor_all 0.0170
_refine_ls_R_factor_gt 0.0169
_refine_ls_shift/su_max 0.001
_refine_ls_shift/su_mean 0.000
_refine_ls_structure_factor_coef Fsqd
_refine_ls_weighting_details 'calc w=1/[\s^2^(Fo^2^)+(0.0286P)^2^+1.1311P] where P=(Fo^2^+2Fc^2^)/3'
_refine_ls_weighting_scheme calc
_refine_ls_wR_factor_gt 0.0472
_refine_ls_wR_factor_ref 0.0473
_reflns_number_gt 4772
_reflns_number_total 4804
_reflns_threshold_expression >2sigma(I)
_cod_data_source_file ic201274c_si_003_02.cif
_cod_data_source_block 1D-Ce
_cod_database_code 4326260

loop_
_symmetry_equiv_pos_as_xyz
'x, y, z'
'-x+1/2, -y, z+1/2'
'x+1/2, -y+1/2, -z'
'-x, y+1/2, -z+1/2'

loop_
_atom_site_label
_atom_site_type_symbol
_atom_site_fract_x
_atom_site_fract_y
_atom_site_fract_z
_atom_site_U_iso_or_equiv
_atom_site_adp_type
_atom_site_occupancy
_atom_site_symmetry_multiplicity
_atom_site_calc_flag
_atom_site_refinement_flags
Ce1 Ce 0.625727(17) 0.335176(16) 0.710298(10) 0.01421(5) Uani 1 1 d .
Sb2 Sb 0.40457(2) 0.504251(19) 0.383734(12) 0.01637(5) Uani 1 1 d .
Sb1 Sb 0.03386(2) 0.62056(2) 0.571363(13) 0.01680(5) Uani 1 1 d .
O1 O 0.4820(3) 0.4247(3) 0.61514(16) 0.0276(6) Uani 1 1 d .
O2 O 0.4960(2) 0.5059(2) 0.49808(15) 0.0221(5) Uani 1 1 d .
O3 O 0.2747(2) 0.4172(2) 0.44789(13) 0.0185(5) Uani 1 1 d .
O4 O 0.2038(2) 0.5425(2) 0.59264(15) 0.0197(5) Uani 1 1 d .
O5 O -0.0075(2) 0.4391(2) 0.54064(16) 0.0243(5) Uani 1 1 d .
O6 O 0.0665(3) 0.2579(2) 0.56094(19) 0.0318(6) Uani 1 1 d .
O7 O 0.2631(3) 0.8983(2) 0.49026(15) 0.0230(5) Uani 1 1 d .
O8 O 0.1586(3) 0.7765(2) 0.56916(15) 0.0231(5) Uani 1 1 d .
O9 O 0.0593(2) 0.6473(2) 0.45724(13) 0.0198(5) Uani 1 1 d .
O10 O 0.0932(3) 0.6694(3) 0.27095(14) 0.0243(5) Uani 1 1 d .
O11 O 0.2350(3) 0.5318(2) 0.30747(14) 0.0215(5) Uani 1 1 d .
O12 O 0.3437(2) 0.6620(2) 0.41602(13) 0.0180(5) Uani 1 1 d .
O13 O 0.8439(3) 0.2193(3) 0.7062(3) 0.0521(10) Uani 1 1 d .
O14 O 0.8606(3) 0.3955(4) 0.7491(3) 0.0531(10) Uani 1 1 d .
O15 O 1.0319(4) 0.2828(5) 0.7468(3) 0.0706(14) Uani 1 1 d .
O16W O 0.7414(3) 0.3827(3) 0.58576(16) 0.0329(7) Uani 1 1 d .
O17W O 0.5525(3) 0.1644(3) 0.62861(16) 0.0293(6) Uani 1 1 d .
O18W O 0.6373(3) 0.5531(2) 0.73051(17) 0.0307(6) Uani 1 1 d .
O19W O 0.6385(3) 0.3735(3) 0.85188(14) 0.0268(6) Uani 1 1 d .
O20W O 0.6240(3) 0.1360(2) 0.78883(15) 0.0260(5) Uani 1 1 d .
O21W O 0.2756(4) 0.1155(3) 0.6169(2) 0.0433(8) Uani 1 1 d .
N1 N 0.9166(3) 0.2985(4) 0.7341(2) 0.0357(9) Uani 1 1 d .
C1 C 0.4404(3) 0.4419(3) 0.5480(2) 0.0167(6) Uani 1 1 d .
C2 C 0.3133(3) 0.3843(3) 0.52406(19) 0.0159(6) Uani 1 1 d .
H2 H 0.3248 0.2988 0.5253 0.019 Uiso 1 1 calc R
C3 C 0.2113(3) 0.4181(3) 0.5849(2) 0.0176(7) Uani 1 1 d .
H3 H 0.2371 0.3848 0.6353 0.021 Uiso 1 1 calc R
C4 C 0.0822(3) 0.3639(3) 0.5610(2) 0.0196(7) Uani 1 1 d .
C5 C 0.1902(3) 0.8140(3) 0.5010(2) 0.0179(6) Uani 1 1 d .
C6 C 0.1294(3) 0.7469(3) 0.43244(19) 0.0169(6) Uani 1 1 d .
H6 H 0.0695 0.7999 0.4052 0.020 Uiso 1 1 calc R
C7 C 0.2401(3) 0.7138(3) 0.37564(19) 0.0158(6) Uani 1 1 d .
H7 H 0.2715 0.7859 0.3505 0.019 Uiso 1 1 calc R
C8 C 0.1841(3) 0.6336(3) 0.31300(19) 0.0172(6) Uani 1 1 d .

loop_
_atom_site_aniso_label
_atom_site_aniso_U_11
_atom_site_aniso_U_22
_atom_site_aniso_U_33
_atom_site_aniso_U_23
_atom_site_aniso_U_13
_atom_site_aniso_U_12
Ce1 0.01409(8) 0.01624(8) 0.01230(8) 0.00138(7) 0.00027(6) 0.00011(7)
Sb2 0.01553(10) 0.01773(10) 0.01586(10) 0.00143(8) 0.00053(7) 0.00041(8)
Sb1 0.01604(10) 0.01890(10) 0.01545(10) -0.00074(8) 0.00077(8) 0.00015(8)
O1 0.0219(12) 0.0421(16) 0.0189(12) 0.0039(12) -0.0055(11) 0.0073(12)
O2 0.0189(12) 0.0253(12) 0.0221(12) 0.0053(11) -0.0050(9) -0.0075(10)
O3 0.0173(11) 0.0246(12) 0.0137(11) 0.0018(9) -0.0026(9) -0.0050(10)
O4 0.0155(11) 0.0199(12) 0.0238(13) -0.0040(10) -0.0045(9) 0.0017(10)
O5 0.0167(12) 0.0245(13) 0.0316(14) -0.0016(11) -0.0023(11) 0.0000(10)
O6 0.0315(15) 0.0212(13) 0.0427(16) 0.0027(12) -0.0027(13) -0.0065(11)
O7 0.0245(13) 0.0197(12) 0.0248(13) -0.0017(11) -0.0035(11) -0.0038(10)
O8 0.0277(13) 0.0243(13) 0.0173(11) -0.0023(11) -0.0032(10) -0.0076(11)
O9 0.0212(12) 0.0226(12) 0.0157(11) -0.0010(9) -0.0002(9) -0.0057(10)
O10 0.0189(11) 0.0351(14) 0.0188(11) -0.0011(11) -0.0072(10) 0.0039(12)
O11 0.0267(13) 0.0194(13) 0.0183(12) -0.0031(9) -0.0048(10) -0.0004(10)
O12 0.0161(11) 0.0193(11) 0.0187(12) -0.0013(10) -0.0044(9) 0.0032(9)
O13 0.0297(16) 0.0335(17) 0.093(3) 0.004(2) 0.0020(19) 0.0063(14)
O14 0.0297(17) 0.058(2) 0.071(2) -0.025(2) -0.0091(17) -0.0010(17)
O15 0.0236(18) 0.127(4) 0.061(2) 0.001(3) -0.0113(19) 0.017(2)
O16W 0.0246(14) 0.0475(18) 0.0266(14) 0.0142(14) 0.0098(11) 0.0038(13)
O17W 0.0344(14) 0.0311(13) 0.0224(13) -0.0080(12) -0.0028(11) -0.0014(13)
O18W 0.0387(16) 0.0198(13) 0.0335(15) -0.0012(11) 0.0014(13) 0.0022(13)
O19W 0.0297(14) 0.0374(15) 0.0132(11) 0.0025(11) -0.0007(10) -0.0001(13)
O20W 0.0326(14) 0.0214(12) 0.0241(12) 0.0031(10) 0.0027(12) 0.0040(11)
O21W 0.0448(18) 0.0338(17) 0.051(2) 0.0136(16) -0.0100(17) -0.0015(15)
N1 0.0198(16) 0.064(3) 0.0233(16) 0.0056(16) -0.0021(13) 0.0017(17)
C1 0.0132(14) 0.0188(15) 0.0180(15) -0.0023(13) -0.0028(12) 0.0039(12)
C2 0.0153(14) 0.0163(15) 0.0160(14) 0.0025(13) -0.0010(12) 0.0000(13)
C3 0.0158(15) 0.0194(16) 0.0176(16) 0.0019(13) 0.0006(12) 0.0022(13)
C4 0.0162(15) 0.0257(17) 0.0169(15) 0.0009(13) 0.0047(13) -0.0019(13)
C5 0.0174(15) 0.0181(16) 0.0183(15) -0.0026(13) -0.0039(13) 0.0018(12)
C6 0.0171(15) 0.0186(15) 0.0151(14) -0.0014(12) -0.0018(13) 0.0000(13)
C7 0.0161(14) 0.0167(15) 0.0146(14) 0.0010(12) -0.0042(12) -0.0006(12)
C8 0.0161(15) 0.0225(17) 0.0130(14) 0.0018(12) 0.0004(12) -0.0021(13)

loop_
_atom_type_symbol
_atom_type_description
_atom_type_scat_dispersion_real
_atom_type_scat_dispersion_imag
_atom_type_scat_source
C C 0.0033 0.0016 'International Tables Vol C Tables 4.2.6.8 and 6.1.1.4'
O O 0.0106 0.0060 'International Tables Vol C Tables 4.2.6.8 and 6.1.1.4'
Sb Sb -0.5866 1.5461 'International Tables Vol C Tables 4.2.6.8 and 6.1.1.4'
Ce Ce -0.2486 2.6331 'International Tables Vol C Tables 4.2.6.8 and 6.1.1.4'
N N 0.0061 0.0033 'International Tables Vol C Tables 4.2.6.8 and 6.1.1.4'
H H 0.0000 0.0000 'International Tables Vol C Tables 4.2.6.8 and 6.1.1.4'

loop_
_geom_angle_atom_site_label_1
_geom_angle_atom_site_label_2
_geom_angle_atom_site_label_3
_geom_angle
_geom_angle_site_symmetry_1
_geom_angle_site_symmetry_3
O1 Ce1 O19W 128.22(10) . .
O1 Ce1 O10 74.65(9) . 2_565
O19W Ce1 O10 68.96(9) . 2_565
O1 Ce1 O16W 68.15(9) . .
O19W Ce1 O16W 140.73(10) . .
O10 Ce1 O16W 142.53(9) 2_565 .
O1 Ce1 O18W 72.96(10) . .
O19W Ce1 O18W 71.75(10) . .
O10 Ce1 O18W 90.35(10) 2_565 .
O16W Ce1 O18W 83.20(11) . .
O1 Ce1 O17W 76.50(10) . .
O19W Ce1 O17W 134.47(10) . .
O10 Ce1 O17W 86.78(10) 2_565 .
O16W Ce1 O17W 80.51(10) . .
O18W Ce1 O17W 148.97(10) . .
O1 Ce1 O14 128.96(13) . .
O19W Ce1 O14 69.69(12) . .
O10 Ce1 O14 138.03(11) 2_565 .
O16W Ce1 O14 73.59(12) . .
O18W Ce1 O14 70.10(12) . .
O17W Ce1 O14 128.77(11) . .
O1 Ce1 O13 136.08(12) . .
O19W Ce1 O13 94.02(12) . .
O10 Ce1 O13 141.62(11) 2_565 .
O16W Ce1 O13 71.04(12) . .
O18W Ce1 O13 117.57(11) . .
O17W Ce1 O13 81.55(11) . .
O14 Ce1 O13 48.56(12) . .
O1 Ce1 O20W 134.40(10) . .
O19W Ce1 O20W 69.54(9) . .
O10 Ce1 O20W 76.26(9) 2_565 .
O16W Ce1 O20W 128.60(10) . .
O18W Ce1 O20W 141.29(9) . .
O17W Ce1 O20W 67.50(9) . .
O14 Ce1 O20W 95.88(12) . .
O13 Ce1 O20W 65.47(11) . .
O12 Sb2 O3 94.77(10) . .
O12 Sb2 O2 82.98(10) . .
O3 Sb2 O2 78.39(9) . .
O12 Sb2 O11 77.63(9) . .
O3 Sb2 O11 82.24(10) . .
O2 Sb2 O11 151.24(9) . .
O4 Sb1 O9 97.56(11) . .
O4 Sb1 O5 78.10(10) . .
O9 Sb1 O5 86.18(10) . .
O4 Sb1 O8 81.28(10) . .
O9 Sb1 O8 77.45(10) . .
O5 Sb1 O8 151.66(10) . .
C1 O1 Ce1 153.9(2) . .
C1 O2 Sb2 114.1(2) . .
C2 O3 Sb2 116.8(2) . .
C3 O4 Sb1 118.2(2) . .
C4 O5 Sb1 114.7(2) . .
C5 O8 Sb1 115.7(2) . .
C6 O9 Sb1 119.0(2) . .
C8 O10 Ce1 156.2(3) . 2_564
C8 O11 Sb2 114.3(2) . .
C7 O12 Sb2 119.0(2) . .
N1 O13 Ce1 98.1(3) . .
N1 O14 Ce1 98.1(3) . .
O15 N1 O13 122.7(5) . .
O15 N1 O14 122.2(5) . .
O13 N1 O14 115.2(3) . .
O1 C1 O2 124.1(3) . .
O1 C1 C2 118.6(3) . .
O2 C1 C2 117.2(3) . .
O3 C2 C3 111.6(3) . .
O3 C2 C1 112.2(3) . .
C3 C2 C1 107.5(3) . .
O4 C3 C2 110.5(3) . .
O4 C3 C4 112.3(3) . .
C2 C3 C4 108.4(3) . .
O6 C4 O5 123.6(3) . .
O6 C4 C3 121.2(3) . .
O5 C4 C3 115.2(3) . .
O7 C5 O8 123.3(3) . .
O7 C5 C6 121.4(3) . .
O8 C5 C6 115.3(3) . .
O9 C6 C5 112.2(3) . .
O9 C6 C7 111.9(3) . .
C5 C6 C7 107.5(3) . .
O12 C7 C8 112.6(3) . .
O12 C7 C6 110.7(3) . .
C8 C7 C6 108.0(3) . .
O10 C8 O11 124.1(3) . .
O10 C8 C7 119.7(3) . .
O11 C8 C7 116.2(3) . .

loop_
_geom_bond_atom_site_label_1
_geom_bond_atom_site_label_2
_geom_bond_distance
_geom_bond_site_symmetry_2
Ce1 O1 2.427(3) .
Ce1 O19W 2.468(2) .
Ce1 O10 2.484(3) 2_565
Ce1 O16W 2.503(3) .
Ce1 O18W 2.505(3) .
Ce1 O17W 2.510(3) .
Ce1 O14 2.602(4) .
Ce1 O13 2.607(3) .
Ce1 O20W 2.635(3) .
Sb2 O12 1.979(2) .
Sb2 O3 1.995(2) .
Sb2 O2 2.174(2) .
Sb2 O11 2.204(3) .
Sb1 O4 1.997(3) .
Sb1 O9 1.996(2) .
Sb1 O5 2.172(3) .
Sb1 O8 2.191(3) .
O1 C1 1.243(4) .
O2 C1 1.261(4) .
O3 C2 1.414(4) .
O4 C3 1.422(4) .
O5 C4 1.307(4) .
O6 C4 1.216(5) .
O7 C5 1.232(4) .
O8 C5 1.284(4) .
O9 C6 1.408(4) .
O10 C8 1.250(4) .
O10 Ce1 2.484(3) 2_564
O11 C8 1.275(4) .
O12 C7 1.402(4) .
O13 N1 1.266(6) .
O14 N1 1.271(6) .
O15 N1 1.221(5) .
C1 C2 1.520(5) .
C2 C3 1.529(5) .
C3 C4 1.523(5) .
C5 C6 1.535(5) .
C6 C7 1.546(5) .
C7 C8 1.522(5) .
